data_1525839
loop_
_publ_author_name
'Cui, C.-P.'
'Dai, J.-C.'
'Fu, Z.-Y.'
'Wu, L.-M.'
'Du, W.-X.'
'Hu, S.-M.'
'Wu, X.-T.'

_publ_section_title
;
 Synthesis and crystal structure of 18-tungstotetranickel(II) diphosphate
 Na10 ((P W9 O34)2 Ni4 (H2 O)2) * 26(H2 O)
;
_journal_name_full 'Jiegon Huaxue'
_journal_page_first 274
_journal_page_last 277
_journal_volume 20
_journal_year 2001
_chemical_formula_sum 'H56 Na10 Ni4 O96 P2 W18'
_chemical_name_systematic 'Na10 ((P W9 O34)2 Ni4 (H2 O)2) (H2 O)26'
_space_group_IT_number 14
_symmetry_space_group_name_Hall '-P 2yn'
_symmetry_space_group_name_H-M 'P 1 21/n 1'
_cell_angle_alpha 90
_cell_angle_beta 100.59
_cell_angle_gamma 90
_cell_formula_units_Z 2
_cell_length_a 11.898
_cell_length_b 16.629
_cell_length_c 21.413
_cell_volume 4164.441
_citation_journal_id_ASTM JHUADF
_cod_data_source_file Cui_JHUADF_2001_1385.cif
_cod_data_source_block H56Na10Ni4O96P2W18
_cod_original_sg_symbol_Hall '-P 2ybc (x-z,y,z)'
_cod_database_code 1525839

loop_
_symmetry_equiv_pos_as_xyz
x,y,z
-x+1/2,y+1/2,-z+1/2
-x,-y,-z
x-1/2,-y-1/2,z-1/2

loop_
_atom_site_label
_atom_site_type_symbol
_atom_site_fract_x
_atom_site_fract_y
_atom_site_fract_z
_atom_site_occupancy
_atom_site_U_iso_or_equiv
O4 O-2 0.1471 0.2642 0.2073 1 0.0
O23 O-2 0.0599 0.1609 0.1241 1 0.0
P1 P+5 0.0771 0.3477 0.0543 1 0.0
Na2 Na+1 0.218 0.3138 0.7801 1 0.0
O15 O-2 0.0136 0.3782 0.8094 1 0.0
O41 O-2 0.563 0.459 0.2249 1 0.0
O16 O-2 0.2432 0.5624 0.2265 1 0.0
O9 O-2 0.3841 0.2471 0.2535 1 0.0
O2 O-2 0.8808 0.1343 0.8887 1 0.0
W8 W+6 -0.09072 0.42337 0.16168 1 0.0
W6 W+6 0.16909 0.13875 0.07105 1 0.0
Ni2 Ni+2 0.1312 0.5273 0.00377 1 0.0
O42 O-2 0.641 0.128 0.8256 1 0.0
Ni1 Ni+2 0.01943 0.399 -0.09525 1 0.0
Na3 Na+1 0.6937 0.3007 0.8536 1 0.0
O30 O-2 0.2622 0.1637 0.011 1 0.0
O24 O-2 0.0365 0.4161 0.0067 1 0.0
O29 O-2 0.8517 0.215 0.1276 1 0.0
O7 O-2 0.212 0.0436 0.0954 1 0.0
O32 O-2 0.1304 0.5388 0.1008 1 0.0
O25 O-2 0.3408 0.3115 0.017 1 0.0
O13 O-2 0.7954 0.366 -0.0012 1 0.0
W5 W+6 0.36755 0.4054 0.06836 1 0.0
W2 W+6 0.7935 0.28442 0.05084 1 0.0
O20 O-2 0.1752 0.3463 -0.0823 1 0.0
O31 O-2 -0.0657 0.2952 -0.0902 1 0.0
W7 W+6 0.2396 0.25594 -0.04988 1 0.0
O39 O-2 0.502 0.159 0.08 1 0.0
O47 O-2 -0.059 0.4543 0.6829 1 0.0
O44 O-2 0.76 0.5717 0.3474 1 0.0
O11 O-2 0.347 0.4814 0.1361 1 0.0
O28 O-2 -0.0184 0.1578 0.2412 1 0.0
Na5 Na+1 0.6932 0.5646 0.2341 1 0.0
O8 O-2 0.1031 0.2706 0.02 1 0.0
O46 O-2 0.547 0.0249 0.1042 1 0.0
O27 O-2 0.4017 0.3321 0.1441 1 0.0
O36 O-2 0.358 -0.088 0.043 1 0.0
O48 O-2 0.117 -0.0208 -0.062 1 0.0
W9 W+6 0.20922 0.4878 0.16996 1 0.0
O10 O-2 0.3329 0.2326 -0.0998 1 0.0
Na4 Na+1 0.3462 0.4457 0.8821 1 0.0
O21 O-2 0.1869 0.3721 0.1001 1 0.0
O18 O-2 0.28 0.4686 0.0139 1 0.0
O12 O-2 0.6548 0.2511 0.0334 1 0.0
O14 O-2 0.0464 0.1163 0.0042 1 0.0
O17 O-2 0.0967 0.5094 -0.0938 1 0.0
O37 O-2 0.615 -0.022 0.012 1 0.0
O35 O-2 -0.0554 0.3222 0.2124 1 0.0
O33 O-2 0.8493 0.4756 0.2156 1 0.0
O1 O-2 0.5051 0.43 0.0613 1 0.0
O43 O-2 0.555 0.3703 -0.0647 1 0.0
O40 O-2 0.406 0.0974 0.846 1 0.0
O45 O-2 -0.059 0.006 0.8187 1 0.0
O22 O-2 0.2753 0.3939 0.222 1 0.0
W1 W+6 -0.03518 0.19769 -0.0587 1 0.0
O3 O-2 0.0659 0.4481 0.1894 1 0.0
O26 O-2 0.2672 0.204 0.1306 1 0.0
O34 O-2 0.782 0.3618 0.1201 1 0.0
Na1 Na+1 0.6362 0.3053 0.1949 1 0.0
O5 O-2 0.1082 0.193 -0.088 1 0.0
O6 O-2 -0.0166 0.3299 0.0939 1 0.0
W3 W+6 -0.00662 0.22509 0.18214 1 0.0
O38 O-2 0.673 0.404 0.3125 1 0.0
O19 O-2 0.868 0.2123 0.004 1 0.0
W4 W+6 0.29591 0.29002 0.19133 1 0.0
